data_4078146
loop_
_publ_author_name
'Gehrmann, Thorsten'
'Plundrich, Gudrun T.'
'Wadepohl, Hubert'
'Gade, Lutz H.'

_publ_section_title
;
 [2 + 2] Cycloaddition Products of Zirconium and Hafnium Hydrazinediides
 with Allenes and Heteroallenes and Their Thermally Induced Rearrangements
;
_journal_issue 8
_journal_name_full Organometallics
_journal_page_first 3346
_journal_paper_doi 10.1021/om300143h
_journal_volume 31
_journal_year 2012
_chemical_formula_sum 'C52 H69 N7 S Si2 Zr'
_chemical_formula_weight 971.60
_space_group_IT_number 14
_symmetry_cell_setting monoclinic
_symmetry_Int_Tables_number 14
_symmetry_space_group_name_Hall '-P 2yn'
_symmetry_space_group_name_H-M 'P 1 21/n 1'
_atom_sites_solution_hydrogens geom
_atom_sites_solution_primary heavy
_atom_sites_solution_secondary difmap
_audit_block_code ga_tg12
_audit_creation_method SHELXL-97
_cell_angle_alpha 90.00
_cell_angle_beta 96.340(4)
_cell_angle_gamma 90.00
_cell_formula_units_Z 4
_cell_length_a 11.596(3)
_cell_length_b 21.607(5)
_cell_length_c 20.596(5)
_cell_measurement_temperature 100(2)
_cell_volume 5129(2)
_computing_cell_refinement 'SAINT (Bruker AXS, 1997-2008)'
_computing_data_collection 'SMART (Bruker AXS, 1997-2003)'
_computing_data_reduction 'SAINT (Bruker AXS, 1997-2008)'
_computing_molecular_graphics 'PLATON (Spek, 1980-2008)'
_computing_publication_material 'SHELXL-97 (Sheldrick, 1997)'
_computing_structure_refinement 'SHELXL-97 (Sheldrick, 1997)'
_computing_structure_solution 'DIRDIF (Beurskens et al., 1999-2008)'
_diffrn_ambient_temperature 100(2)
_diffrn_measured_fraction_theta_full 0.996
_diffrn_measured_fraction_theta_max 0.996
_diffrn_measurement_device_type 'CCD area detector (Bruker AXS Smart 1000)'
_diffrn_measurement_method '\f- and \w-scans'
_diffrn_radiation_monochromator graphite
_diffrn_radiation_probe x-ray
_diffrn_radiation_type MoK\a
_diffrn_radiation_wavelength 0.71073
_diffrn_reflns_av_R_equivalents 0.1504
_diffrn_reflns_av_sigmaI/netI 0.0858
_diffrn_reflns_limit_h_max 13
_diffrn_reflns_limit_h_min -13
_diffrn_reflns_limit_k_max 25
_diffrn_reflns_limit_k_min 0
_diffrn_reflns_limit_l_max 24
_diffrn_reflns_limit_l_min 0
_diffrn_reflns_number 86349
_diffrn_reflns_theta_full 25.15
_diffrn_reflns_theta_max 25.15
_diffrn_reflns_theta_min 1.37
_diffrn_source 'fine-focus sealed tube'
_exptl_absorpt_coefficient_mu 0.343
_exptl_absorpt_correction_T_max 0.7452
_exptl_absorpt_correction_T_min 0.6650
_exptl_absorpt_correction_type multi-scan
_exptl_absorpt_process_details
;
multi-scan from symmetry-related measurements (Blessing 1995)
SADABS (Sheldrick & Bruker AXS, 2004-2008)
;
_exptl_crystal_colour colourless
_exptl_crystal_density_diffrn 1.258
_exptl_crystal_density_method 'not measured'
_exptl_crystal_description needle
_exptl_crystal_F_000 2056
_exptl_crystal_size_max 0.10
_exptl_crystal_size_mid 0.05
_exptl_crystal_size_min 0.05
_refine_diff_density_max 0.672
_refine_diff_density_min -0.705
_refine_diff_density_rms 0.102
_refine_ls_abs_structure_details 'Flack H D (1983), Acta Cryst. A39, 876-881'
_refine_ls_extinction_method none
_refine_ls_goodness_of_fit_ref 1.107
_refine_ls_hydrogen_treatment constr
_refine_ls_matrix_type full
_refine_ls_number_parameters 580
_refine_ls_number_reflns 9145
_refine_ls_number_restraints 0
_refine_ls_restrained_S_all 1.107
_refine_ls_R_factor_all 0.1067
_refine_ls_R_factor_gt 0.0540
_refine_ls_shift/su_max 0.000
_refine_ls_shift/su_mean 0.000
_refine_ls_structure_factor_coef Fsqd
_refine_ls_weighting_details 'calc w=1/[\s^2^(Fo^2^)+(0.0421P)^2^+17.3859P] where P=(Fo^2^+2Fc^2^)/3'
_refine_ls_weighting_scheme calc
_refine_ls_wR_factor_gt 0.1292
_refine_ls_wR_factor_ref 0.1488
_reflns_number_gt 5844
_reflns_number_total 9145
_reflns_threshold_expression >2sigma(I)
_cod_data_source_file om300143h_si_001.cif
_cod_data_source_block complex_2a
_cod_original_cell_volume 5128.8(19)
_cod_original_sg_symbol_H-M 'P 21/n'
_cod_database_code 4078146
_audit_block_refno 814

loop_
_symmetry_equiv_pos_as_xyz
'x, y, z'
'-x+1/2, y+1/2, -z+1/2'
'-x, -y, -z'
'x-1/2, -y-1/2, z-1/2'

loop_
_atom_site_label
_atom_site_type_symbol
_atom_site_fract_x
_atom_site_fract_y
_atom_site_fract_z
_atom_site_U_iso_or_equiv
_atom_site_adp_type
_atom_site_occupancy
_atom_site_symmetry_multiplicity
_atom_site_calc_flag
_atom_site_refinement_flags
C1 C 0.1290(5) 0.1292(2) 0.0495(2) 0.0184(12) Uani 1 1 d .
H1A H 0.0740 0.0984 0.0281 0.022 Uiso 1 1 calc R
H1B H 0.2081 0.1122 0.0488 0.022 Uiso 1 1 calc R
C2 C 0.1193(4) 0.1902(2) 0.0068(2) 0.0152(11) Uani 1 1 d .
C3 C 0.2325(4) 0.2303(2) 0.0164(2) 0.0184(12) Uani 1 1 d .
H3A H 0.2988 0.2025 0.0112 0.022 Uiso 1 1 calc R
H3B H 0.2283 0.2606 -0.0199 0.022 Uiso 1 1 calc R
C4 C 0.1119(5) 0.1684(2) -0.0643(2) 0.0195(12) Uani 1 1 d .
H4A H 0.0400 0.1449 -0.0752 0.029 Uiso 1 1 calc R
H4B H 0.1786 0.1419 -0.0701 0.029 Uiso 1 1 calc R
H4C H 0.1122 0.2044 -0.0932 0.029 Uiso 1 1 calc R
C5 C 0.0160(4) 0.2281(2) 0.0210(2) 0.0160(11) Uani 1 1 d .
C6 C -0.0782(4) 0.2404(2) -0.0253(3) 0.0171(11) Uani 1 1 d .
H6 H -0.0784 0.2259 -0.0689 0.021 Uiso 1 1 calc R
C7 C -0.1711(5) 0.2739(2) -0.0073(3) 0.0251(13) Uani 1 1 d .
H7 H -0.2369 0.2815 -0.0380 0.030 Uiso 1 1 calc R
C8 C -0.1675(4) 0.2959(2) 0.0551(2) 0.0207(12) Uani 1 1 d .
H8 H -0.2299 0.3197 0.0682 0.025 Uiso 1 1 calc R
C9 C -0.0715(4) 0.2831(2) 0.0986(2) 0.0180(11) Uani 1 1 d .
H9 H -0.0694 0.2986 0.1419 0.022 Uiso 1 1 calc R
C10 C -0.0701(5) 0.1352(2) 0.2120(3) 0.0223(12) Uani 1 1 d .
H10A H -0.0062 0.1369 0.2474 0.033 Uiso 1 1 calc R
H10B H -0.1341 0.1109 0.2262 0.033 Uiso 1 1 calc R
H10C H -0.0970 0.1773 0.2010 0.033 Uiso 1 1 calc R
C11 C -0.1383(4) 0.1039(3) 0.0702(3) 0.0213(12) Uani 1 1 d .
H11A H -0.1535 0.1476 0.0596 0.032 Uiso 1 1 calc R
H11B H -0.2086 0.0848 0.0836 0.032 Uiso 1 1 calc R
H11C H -0.1157 0.0824 0.0317 0.032 Uiso 1 1 calc R
C12 C 0.0083(4) 0.0124(2) 0.1564(3) 0.0187(12) Uani 1 1 d .
C13 C 0.0780(5) 0.0028(3) 0.2231(3) 0.0277(14) Uani 1 1 d .
H13A H 0.0320 0.0167 0.2576 0.042 Uiso 1 1 calc R
H13B H 0.1500 0.0269 0.2254 0.042 Uiso 1 1 calc R
H13C H 0.0967 -0.0412 0.2292 0.042 Uiso 1 1 calc R
C14 C -0.1081(5) -0.0213(3) 0.1564(3) 0.0269(13) Uani 1 1 d .
H14A H -0.1488 -0.0214 0.1120 0.040 Uiso 1 1 calc R
H14B H -0.1557 -0.0001 0.1859 0.040 Uiso 1 1 calc R
H14C H -0.0943 -0.0641 0.1711 0.040 Uiso 1 1 calc R
C15 C 0.0752(5) -0.0167(2) 0.1037(3) 0.0254(13) Uani 1 1 d .
H15A H 0.0883 -0.0607 0.1133 0.038 Uiso 1 1 calc R
H15B H 0.1500 0.0043 0.1033 0.038 Uiso 1 1 calc R
H15C H 0.0300 -0.0122 0.0608 0.038 Uiso 1 1 calc R
C16 C 0.3464(5) 0.3742(2) 0.1499(3) 0.0228(12) Uani 1 1 d .
H16A H 0.2924 0.3632 0.1814 0.034 Uiso 1 1 calc R
H16B H 0.3522 0.4194 0.1471 0.034 Uiso 1 1 calc R
H16C H 0.4231 0.3568 0.1642 0.034 Uiso 1 1 calc R
C17 C 0.1595(4) 0.3842(2) 0.0333(3) 0.0228(13) Uani 1 1 d .
H17A H 0.1266 0.3634 -0.0068 0.034 Uiso 1 1 calc R
H17B H 0.1795 0.4270 0.0232 0.034 Uiso 1 1 calc R
H17C H 0.1024 0.3842 0.0650 0.034 Uiso 1 1 calc R
C18 C 0.4102(5) 0.3564(2) 0.0110(3) 0.0202(12) Uani 1 1 d .
C19 C 0.4578(5) 0.4221(3) 0.0245(3) 0.0273(13) Uani 1 1 d .
H19A H 0.5146 0.4317 -0.0059 0.041 Uiso 1 1 calc R
H19B H 0.4953 0.4245 0.0694 0.041 Uiso 1 1 calc R
H19C H 0.3938 0.4519 0.0185 0.041 Uiso 1 1 calc R
C20 C 0.5117(5) 0.3104(3) 0.0255(3) 0.0259(13) Uani 1 1 d .
H20A H 0.4847 0.2684 0.0143 0.039 Uiso 1 1 calc R
H20B H 0.5405 0.3123 0.0720 0.039 Uiso 1 1 calc R
H20C H 0.5743 0.3214 -0.0007 0.039 Uiso 1 1 calc R
C21 C 0.3652(5) 0.3527(3) -0.0616(3) 0.0286(14) Uani 1 1 d .
H21A H 0.3009 0.3819 -0.0712 0.043 Uiso 1 1 calc R
H21B H 0.3379 0.3105 -0.0722 0.043 Uiso 1 1 calc R
H21C H 0.4279 0.3632 -0.0879 0.043 Uiso 1 1 calc R
C22 C 0.2033(4) 0.2577(2) 0.2864(2) 0.0159(11) Uani 1 1 d .
C23 C 0.3271(4) 0.1422(2) 0.3392(2) 0.0165(11) Uani 1 1 d .
C24 C 0.4050(5) 0.1244(2) 0.3928(2) 0.0192(12) Uani 1 1 d .
H24 H 0.4821 0.1400 0.3973 0.023 Uiso 1 1 calc R
C25 C 0.3700(5) 0.0843(2) 0.4393(3) 0.0243(13) Uani 1 1 d .
H25 H 0.4240 0.0727 0.4753 0.029 Uiso 1 1 calc R
C26 C 0.2587(5) 0.0609(2) 0.4346(3) 0.0236(13) Uani 1 1 d .
H26 H 0.2354 0.0337 0.4670 0.028 Uiso 1 1 calc R
C27 C 0.1816(5) 0.0784(3) 0.3812(3) 0.0249(13) Uani 1 1 d .
H27 H 0.1045 0.0629 0.3768 0.030 Uiso 1 1 calc R
C28 C 0.2157(5) 0.1180(2) 0.3345(3) 0.0214(12) Uani 1 1 d .
H28 H 0.1617 0.1290 0.2983 0.026 Uiso 1 1 calc R
C29 C 0.4703(4) 0.2061(2) 0.2874(2) 0.0200(12) Uani 1 1 d .
C30 C 0.4870(5) 0.2677(3) 0.2705(3) 0.0230(13) Uani 1 1 d .
H30 H 0.4228 0.2952 0.2647 0.028 Uiso 1 1 calc R
C31 C 0.5976(5) 0.2888(3) 0.2620(3) 0.0259(13) Uani 1 1 d .
H31 H 0.6085 0.3307 0.2502 0.031 Uiso 1 1 calc R
C32 C 0.6919(5) 0.2493(3) 0.2705(3) 0.0312(15) Uani 1 1 d .
H32 H 0.7672 0.2639 0.2645 0.037 Uiso 1 1 calc R
C33 C 0.6758(5) 0.1885(3) 0.2877(3) 0.0292(14) Uani 1 1 d .
H33 H 0.7405 0.1615 0.2944 0.035 Uiso 1 1 calc R
C34 C 0.5652(4) 0.1665(3) 0.2953(3) 0.0228(13) Uani 1 1 d .
H34 H 0.5546 0.1243 0.3060 0.027 Uiso 1 1 calc R
C35 C 0.1394(5) 0.3089(2) 0.3746(2) 0.0187(12) Uani 1 1 d .
C36 C 0.0219(5) 0.2937(3) 0.3710(3) 0.0233(13) Uani 1 1 d .
H36 H -0.0054 0.2570 0.3490 0.028 Uiso 1 1 calc R
C37 C -0.0554(5) 0.3314(3) 0.3993(3) 0.0296(14) Uani 1 1 d .
H37 H -0.1353 0.3208 0.3958 0.036 Uiso 1 1 calc R
C38 C -0.0170(5) 0.3839(3) 0.4322(3) 0.0346(15) Uani 1 1 d .
H38 H -0.0704 0.4098 0.4512 0.042 Uiso 1 1 calc R
C39 C 0.0998(6) 0.3993(3) 0.4377(3) 0.0360(16) Uani 1 1 d .
H39 H 0.1266 0.4354 0.4609 0.043 Uiso 1 1 calc R
C40 C 0.1775(5) 0.3619(3) 0.4092(3) 0.0276(14) Uani 1 1 d .
H40 H 0.2575 0.3725 0.4134 0.033 Uiso 1 1 calc R
C41 C 0.4579(4) 0.1768(3) 0.1285(3) 0.0213(12) Uani 1 1 d .
H41 H 0.4605 0.2195 0.1179 0.026 Uiso 1 1 calc R
C42 C 0.5559(5) 0.1410(3) 0.1242(3) 0.0324(15) Uani 1 1 d .
H42 H 0.6240 0.1590 0.1106 0.039 Uiso 1 1 calc R
C43 C 0.5539(5) 0.0794(3) 0.1397(3) 0.0327(15) Uani 1 1 d .
H43 H 0.6203 0.0542 0.1374 0.039 Uiso 1 1 calc R
C44 C 0.4532(5) 0.0548(3) 0.1589(3) 0.0307(14) Uani 1 1 d .
H44 H 0.4485 0.0121 0.1692 0.037 Uiso 1 1 calc R
C45 C 0.3597(5) 0.0933(3) 0.1628(3) 0.0224(12) Uani 1 1 d .
H45 H 0.2915 0.0764 0.1775 0.027 Uiso 1 1 calc R
C51 C 0.9720(5) 0.4594(2) 0.1897(3) 0.0241(13) Uani 1 1 d .
C52 C 0.9249(5) 0.4257(2) 0.2379(3) 0.0253(13) Uani 1 1 d .
H52 H 0.9745 0.4091 0.2735 0.030 Uiso 1 1 calc R
C53 C 0.8061(5) 0.4159(3) 0.2345(3) 0.0314(14) Uani 1 1 d .
H53 H 0.7751 0.3930 0.2679 0.038 Uiso 1 1 calc R
C54 C 0.7326(6) 0.4393(3) 0.1831(3) 0.0404(17) Uani 1 1 d .
H54 H 0.6513 0.4328 0.1811 0.048 Uiso 1 1 calc R
C55 C 0.7783(6) 0.4722(3) 0.1347(3) 0.0431(17) Uani 1 1 d .
H55 H 0.7283 0.4879 0.0988 0.052 Uiso 1 1 calc R
C56 C 0.8959(5) 0.4825(3) 0.1378(3) 0.0352(15) Uani 1 1 d .
H56 H 0.9259 0.5056 0.1042 0.042 Uiso 1 1 calc R
C57 C 1.0995(5) 0.4709(3) 0.1941(3) 0.0352(15) Uani 1 1 d .
H57A H 1.1162 0.5132 0.2096 0.053 Uiso 1 1 calc R
H57B H 1.1259 0.4658 0.1508 0.053 Uiso 1 1 calc R
H57C H 1.1402 0.4414 0.2246 0.053 Uiso 1 1 calc R
N1 N 0.1063(4) 0.13497(19) 0.1178(2) 0.0164(9) Uani 1 1 d .
N2 N 0.2601(3) 0.26478(19) 0.07792(19) 0.0150(9) Uani 1 1 d .
N3 N 0.0188(4) 0.24975(19) 0.08313(19) 0.0157(9) Uani 1 1 d .
N4 N 0.2659(3) 0.2164(2) 0.2536(2) 0.0179(9) Uani 1 1 d .
N5 N 0.3572(3) 0.1847(2) 0.2922(2) 0.0185(10) Uani 1 1 d .
N6 N 0.2203(4) 0.27054(19) 0.3479(2) 0.0185(10) Uani 1 1 d .
N7 N 0.3599(3) 0.15351(19) 0.1470(2) 0.0164(9) Uani 1 1 d .
S S 0.09810(11) 0.28985(6) 0.22692(6) 0.0176(3) Uani 1 1 d .
Si1 Si -0.01828(12) 0.09811(7) 0.13856(7) 0.0164(3) Uani 1 1 d .
Si2 Si 0.29264(12) 0.34247(7) 0.06841(7) 0.0156(3) Uani 1 1 d .
Zr Zr 0.18839(4) 0.21642(2) 0.15023(2) 0.01375(13) Uani 1 1 d .

loop_
_atom_site_aniso_label
_atom_site_aniso_U_11
_atom_site_aniso_U_22
_atom_site_aniso_U_33
_atom_site_aniso_U_23
_atom_site_aniso_U_13
_atom_site_aniso_U_12
C1 0.020(3) 0.017(3) 0.018(3) 0.000(2) 0.005(2) 0.000(2)
C2 0.022(3) 0.018(3) 0.005(2) -0.003(2) -0.001(2) -0.002(2)
C3 0.020(3) 0.020(3) 0.016(3) -0.002(2) 0.006(2) -0.005(2)
C4 0.021(3) 0.024(3) 0.014(3) -0.004(2) 0.004(2) -0.005(2)
C5 0.015(3) 0.020(3) 0.013(3) 0.002(2) 0.002(2) -0.004(2)
C6 0.013(3) 0.021(3) 0.016(3) 0.000(2) -0.001(2) -0.004(2)
C7 0.022(3) 0.023(3) 0.030(3) 0.002(2) 0.001(2) -0.001(2)
C8 0.015(3) 0.029(3) 0.017(3) -0.004(2) -0.002(2) 0.005(2)
C9 0.019(3) 0.021(3) 0.014(3) -0.002(2) -0.001(2) 0.002(2)
C10 0.026(3) 0.021(3) 0.020(3) -0.002(2) 0.007(2) -0.001(2)
C11 0.018(3) 0.026(3) 0.020(3) 0.002(2) 0.000(2) 0.000(2)
C12 0.020(3) 0.020(3) 0.017(3) 0.000(2) 0.005(2) -0.004(2)
C13 0.031(3) 0.025(3) 0.026(3) 0.005(3) -0.001(3) 0.003(3)
C14 0.028(3) 0.025(3) 0.028(3) 0.001(3) 0.004(3) -0.010(3)
C15 0.030(3) 0.017(3) 0.031(3) -0.001(2) 0.010(3) -0.002(2)
C16 0.022(3) 0.021(3) 0.025(3) -0.003(2) -0.001(2) -0.003(2)
C17 0.018(3) 0.018(3) 0.032(3) -0.002(2) 0.001(2) 0.001(2)
C18 0.021(3) 0.022(3) 0.018(3) 0.000(2) 0.001(2) -0.001(2)
C19 0.026(3) 0.027(3) 0.031(3) 0.001(3) 0.011(3) -0.007(3)
C20 0.019(3) 0.033(3) 0.027(3) 0.003(3) 0.008(3) 0.001(2)
C21 0.033(4) 0.032(3) 0.022(3) 0.004(3) 0.004(3) -0.007(3)
C22 0.015(3) 0.022(3) 0.011(3) 0.003(2) 0.000(2) -0.004(2)
C23 0.019(3) 0.016(3) 0.014(3) -0.004(2) 0.001(2) 0.003(2)
C24 0.020(3) 0.025(3) 0.012(3) -0.002(2) 0.001(2) 0.002(2)
C25 0.028(3) 0.026(3) 0.019(3) -0.001(2) 0.001(2) 0.003(3)
C26 0.026(3) 0.022(3) 0.024(3) 0.003(2) 0.008(3) -0.001(2)
C27 0.019(3) 0.024(3) 0.032(3) -0.006(3) 0.006(3) -0.003(2)
C28 0.022(3) 0.024(3) 0.017(3) 0.000(2) -0.004(2) 0.002(2)
C29 0.019(3) 0.028(3) 0.013(3) 0.000(2) 0.001(2) 0.003(2)
C30 0.020(3) 0.030(3) 0.019(3) -0.001(2) -0.001(2) 0.000(2)
C31 0.025(3) 0.031(3) 0.021(3) 0.001(3) 0.000(2) -0.008(3)
C32 0.019(3) 0.052(4) 0.022(3) -0.004(3) 0.002(3) -0.005(3)
C33 0.019(3) 0.048(4) 0.020(3) 0.001(3) 0.002(2) 0.012(3)
C34 0.016(3) 0.033(3) 0.020(3) 0.001(2) 0.002(2) 0.006(2)
C35 0.027(3) 0.017(3) 0.012(3) 0.004(2) 0.002(2) 0.006(2)
C36 0.024(3) 0.031(3) 0.015(3) 0.001(2) 0.003(2) -0.003(3)
C37 0.030(3) 0.043(4) 0.017(3) 0.006(3) 0.010(3) 0.008(3)
C38 0.034(4) 0.038(4) 0.032(4) -0.002(3) 0.008(3) 0.017(3)
C39 0.043(4) 0.034(4) 0.030(4) -0.009(3) 0.002(3) 0.007(3)
C40 0.022(3) 0.028(3) 0.031(3) -0.007(3) -0.001(3) 0.001(3)
C41 0.017(3) 0.027(3) 0.020(3) 0.002(2) -0.001(2) -0.002(2)
C42 0.023(3) 0.038(4) 0.038(4) 0.005(3) 0.012(3) 0.005(3)
C43 0.025(3) 0.038(4) 0.038(4) 0.003(3) 0.014(3) 0.013(3)
C44 0.030(3) 0.023(3) 0.039(4) 0.006(3) 0.006(3) 0.009(3)
C45 0.018(3) 0.026(3) 0.022(3) 0.006(2) -0.001(2) 0.000(2)
C51 0.027(3) 0.019(3) 0.028(3) -0.004(2) 0.010(3) -0.001(2)
C52 0.028(3) 0.019(3) 0.030(3) -0.003(2) 0.006(3) 0.000(2)
C53 0.033(4) 0.030(3) 0.034(4) -0.003(3) 0.012(3) -0.004(3)
C54 0.028(4) 0.049(4) 0.044(4) 0.001(3) 0.005(3) -0.007(3)
C55 0.038(4) 0.056(5) 0.033(4) 0.008(3) -0.006(3) -0.008(3)
C56 0.035(4) 0.039(4) 0.032(4) 0.002(3) 0.009(3) -0.006(3)
C57 0.033(4) 0.032(4) 0.043(4) -0.007(3) 0.017(3) -0.001(3)
N1 0.018(2) 0.017(2) 0.015(2) -0.0016(18) 0.0054(18) 0.0017(18)
N2 0.012(2) 0.021(2) 0.011(2) -0.0035(17) -0.0006(17) 0.0019(18)
N3 0.024(2) 0.019(2) 0.004(2) -0.0005(17) 0.0006(18) -0.0014(19)
N4 0.009(2) 0.024(2) 0.018(2) 0.002(2) -0.0041(17) 0.004(2)
N5 0.006(2) 0.028(3) 0.021(2) 0.005(2) -0.0016(18) 0.0041(18)
N6 0.017(2) 0.023(3) 0.015(2) 0.0000(18) -0.0001(18) 0.0010(19)
N7 0.013(2) 0.021(2) 0.015(2) 0.0017(19) 0.0000(18) 0.0016(18)
S 0.0169(7) 0.0242(7) 0.0109(6) -0.0013(6) -0.0022(5) 0.0054(6)
Si1 0.0142(7) 0.0188(8) 0.0166(8) 0.0000(6) 0.0030(6) -0.0007(6)
Si2 0.0137(7) 0.0170(8) 0.0153(8) -0.0010(6) -0.0015(6) -0.0009(6)
Zr 0.0123(2) 0.0167(3) 0.0120(2) -0.0004(2) 0.00039(18) 0.0003(2)

loop_
_atom_type_symbol
_atom_type_description
_atom_type_scat_dispersion_real
_atom_type_scat_dispersion_imag
_atom_type_scat_source
C C 0.0033 0.0016 'International Tables Vol C Tables 4.2.6.8 and 6.1.1.4'
H H 0.0000 0.0000 'International Tables Vol C Tables 4.2.6.8 and 6.1.1.4'
N N 0.0061 0.0033 'International Tables Vol C Tables 4.2.6.8 and 6.1.1.4'
S S 0.1246 0.1234 'International Tables Vol C Tables 4.2.6.8 and 6.1.1.4'
Si Si 0.0817 0.0704 'International Tables Vol C Tables 4.2.6.8 and 6.1.1.4'
Zr Zr -2.9673 0.5597 'International Tables Vol C Tables 4.2.6.8 and 6.1.1.4'

loop_
_geom_angle_atom_site_label_1
_geom_angle_atom_site_label_2
_geom_angle_atom_site_label_3
_geom_angle
N1 C1 C2 117.0(4)
N1 C1 H1A 108.1
C2 C1 H1A 108.1
N1 C1 H1B 108.1
C2 C1 H1B 108.1
H1A C1 H1B 107.3
C5 C2 C4 113.0(4)
C5 C2 C3 110.3(4)
C4 C2 C3 104.3(4)
C5 C2 C1 110.8(4)
C4 C2 C1 105.6(4)
C3 C2 C1 112.6(4)
N2 C3 C2 119.1(4)
N2 C3 H3A 107.5
C2 C3 H3A 107.5
N2 C3 H3B 107.5
C2 C3 H3B 107.5
H3A C3 H3B 107.0
C2 C4 H4A 109.5
C2 C4 H4B 109.5
H4A C4 H4B 109.5
C2 C4 H4C 109.5
H4A C4 H4C 109.5
H4B C4 H4C 109.5
N3 C5 C6 121.0(5)
N3 C5 C2 115.6(4)
C6 C5 C2 123.4(4)
C7 C6 C5 119.4(5)
C7 C6 H6 120.3
C5 C6 H6 120.3
C8 C7 C6 119.4(5)
C8 C7 H7 120.3
C6 C7 H7 120.3
C7 C8 C9 118.7(5)
C7 C8 H8 120.7
C9 C8 H8 120.7
N3 C9 C8 123.4(5)
N3 C9 H9 118.3
C8 C9 H9 118.3
Si1 C10 H10A 109.5
Si1 C10 H10B 109.5
H10A C10 H10B 109.5
Si1 C10 H10C 109.5
H10A C10 H10C 109.5
H10B C10 H10C 109.5
Si1 C11 H11A 109.5
Si1 C11 H11B 109.5
H11A C11 H11B 109.5
Si1 C11 H11C 109.5
H11A C11 H11C 109.5
H11B C11 H11C 109.5
C13 C12 C14 108.3(4)
C13 C12 C15 108.8(4)
C14 C12 C15 108.6(4)
C13 C12 Si1 111.3(4)
C14 C12 Si1 109.8(4)
C15 C12 Si1 110.1(4)
C12 C13 H13A 109.5
C12 C13 H13B 109.5
H13A C13 H13B 109.5
C12 C13 H13C 109.5
H13A C13 H13C 109.5
H13B C13 H13C 109.5
C12 C14 H14A 109.5
C12 C14 H14B 109.5
H14A C14 H14B 109.5
C12 C14 H14C 109.5
H14A C14 H14C 109.5
H14B C14 H14C 109.5
C12 C15 H15A 109.5
C12 C15 H15B 109.5
H15A C15 H15B 109.5
C12 C15 H15C 109.5
H15A C15 H15C 109.5
H15B C15 H15C 109.5
Si2 C16 H16A 109.5
Si2 C16 H16B 109.5
H16A C16 H16B 109.5
Si2 C16 H16C 109.5
H16A C16 H16C 109.5
H16B C16 H16C 109.5
Si2 C17 H17A 109.5
Si2 C17 H17B 109.5
H17A C17 H17B 109.5
Si2 C17 H17C 109.5
H17A C17 H17C 109.5
H17B C17 H17C 109.5
C21 C18 C19 107.6(4)
C21 C18 C20 109.0(5)
C19 C18 C20 107.9(4)
C21 C18 Si2 113.8(4)
C19 C18 Si2 107.3(4)
C20 C18 Si2 110.9(4)
C18 C19 H19A 109.5
C18 C19 H19B 109.5
H19A C19 H19B 109.5
C18 C19 H19C 109.5
H19A C19 H19C 109.5
H19B C19 H19C 109.5
C18 C20 H20A 109.5
C18 C20 H20B 109.5
H20A C20 H20B 109.5
C18 C20 H20C 109.5
H20A C20 H20C 109.5
H20B C20 H20C 109.5
C18 C21 H21A 109.5
C18 C21 H21B 109.5
H21A C21 H21B 109.5
C18 C21 H21C 109.5
H21A C21 H21C 109.5
H21B C21 H21C 109.5
N6 C22 N4 126.2(5)
N6 C22 S 127.8(4)
N4 C22 S 106.0(3)
C28 C23 C24 117.8(5)
C28 C23 N5 119.9(5)
C24 C23 N5 122.2(5)
C25 C24 C23 120.2(5)
C25 C24 H24 119.9
C23 C24 H24 119.9
C26 C25 C24 121.6(5)
C26 C25 H25 119.2
C24 C25 H25 119.2
C25 C26 C27 118.0(5)
C25 C26 H26 121.0
C27 C26 H26 121.0
C28 C27 C26 120.8(5)
C28 C27 H27 119.6
C26 C27 H27 119.6
C27 C28 C23 121.5(5)
C27 C28 H28 119.2
C23 C28 H28 119.2
C34 C29 C30 119.2(5)
C34 C29 N5 121.5(5)
C30 C29 N5 119.2(5)
C31 C30 C29 120.0(5)
C31 C30 H30 120.0
C29 C30 H30 120.0
C32 C31 C30 120.6(6)
C32 C31 H31 119.7
C30 C31 H31 119.7
C33 C32 C31 119.6(6)
C33 C32 H32 120.2
C31 C32 H32 120.2
C32 C33 C34 120.5(5)
C32 C33 H33 119.8
C34 C33 H33 119.8
C29 C34 C33 120.2(5)
C29 C34 H34 119.9
C33 C34 H34 119.9
C40 C35 C36 118.3(5)
C40 C35 N6 119.7(5)
C36 C35 N6 121.9(5)
C37 C36 C35 120.8(5)
C37 C36 H36 119.6
C35 C36 H36 119.6
C38 C37 C36 120.3(6)
C38 C37 H37 119.9
C36 C37 H37 119.9
C37 C38 C39 119.9(6)
C37 C38 H38 120.0
C39 C38 H38 120.0
C40 C39 C38 120.1(6)
C40 C39 H39 120.0
C38 C39 H39 120.0
C39 C40 C35 120.6(6)
C39 C40 H40 119.7
C35 C40 H40 119.7
N7 C41 C42 122.5(5)
N7 C41 H41 118.8
C42 C41 H41 118.8
C43 C42 C41 119.5(6)
C43 C42 H42 120.3
C41 C42 H42 120.3
C42 C43 C44 118.6(5)
C42 C43 H43 120.7
C44 C43 H43 120.7
C45 C44 C43 118.8(5)
C45 C44 H44 120.6
C43 C44 H44 120.6
N7 C45 C44 123.3(5)
N7 C45 H45 118.3
C44 C45 H45 118.3
C52 C51 C56 117.9(5)
C52 C51 C57 120.6(5)
C56 C51 C57 121.5(5)
C53 C52 C51 120.6(6)
C53 C52 H52 119.7
C51 C52 H52 119.7
C54 C53 C52 120.6(6)
C54 C53 H53 119.7
C52 C53 H53 119.7
C55 C54 C53 119.3(6)
C55 C54 H54 120.3
C53 C54 H54 120.3
C56 C55 C54 120.6(6)
C56 C55 H55 119.7
C54 C55 H55 119.7
C55 C56 C51 121.0(6)
C55 C56 H56 119.5
C51 C56 H56 119.5
C51 C57 H57A 109.5
C51 C57 H57B 109.5
H57A C57 H57B 109.5
C51 C57 H57C 109.5
H57A C57 H57C 109.5
H57B C57 H57C 109.5
C1 N1 Si1 115.9(3)
C1 N1 Zr 104.9(3)
Si1 N1 Zr 132.2(2)
C3 N2 Si2 114.9(3)
C3 N2 Zr 107.3(3)
Si2 N2 Zr 132.8(2)
C9 N3 C5 118.1(4)
C9 N3 Zr 129.9(3)
C5 N3 Zr 112.0(3)
C22 N4 N5 116.0(4)
C22 N4 Zr 107.0(3)
N5 N4 Zr 137.0(3)
C29 N5 C23 124.7(4)
C29 N5 N4 116.3(4)
C23 N5 N4 118.2(4)
C22 N6 C35 118.3(4)
C41 N7 C45 117.4(5)
C41 N7 Zr 121.6(3)
C45 N7 Zr 121.0(3)
C22 S Zr 83.44(17)
N1 Si1 C10 110.6(2)
N1 Si1 C11 110.7(2)
C10 Si1 C11 107.5(3)
N1 Si1 C12 111.7(2)
C10 Si1 C12 108.7(2)
C11 Si1 C12 107.5(2)
N2 Si2 C16 108.1(2)
N2 Si2 C17 109.3(2)
C16 Si2 C17 110.7(3)
N2 Si2 C18 113.4(2)
C16 Si2 C18 107.9(2)
C17 Si2 C18 107.4(2)
N2 Zr N1 113.80(16)
N2 Zr N4 122.59(16)
N1 Zr N4 115.58(16)
N2 Zr N3 78.55(15)
N1 Zr N3 75.55(15)
N4 Zr N3 140.96(14)
N2 Zr N7 82.34(15)
N1 Zr N7 82.17(15)
N4 Zr N7 77.23(14)
N3 Zr N7 141.44(14)
N2 Zr S 110.97(12)
N1 Zr S 121.52(12)
N4 Zr S 63.57(11)
N3 Zr S 78.58(10)
N7 Zr S 139.85(10)

loop_
_geom_bond_atom_site_label_1
_geom_bond_atom_site_label_2
_geom_bond_distance
C1 N1 1.466(6)
C1 C2 1.581(7)
C1 H1A 0.9900
C1 H1B 0.9900
C2 C5 1.507(7)
C2 C4 1.532(7)
C2 C3 1.567(7)
C3 N2 1.475(6)
C3 H3A 0.9900
C3 H3B 0.9900
C4 H4A 0.9800
C4 H4B 0.9800
C4 H4C 0.9800
C5 N3 1.359(6)
C5 C6 1.394(7)
C6 C7 1.382(7)
C6 H6 0.9500
C7 C8 1.367(7)
C7 H7 0.9500
C8 C9 1.378(7)
C8 H8 0.9500
C9 N3 1.339(6)
C9 H9 0.9500
C10 Si1 1.869(5)
C10 H10A 0.9800
C10 H10B 0.9800
C10 H10C 0.9800
C11 Si1 1.871(5)
C11 H11A 0.9800
C11 H11B 0.9800
C11 H11C 0.9800
C12 C13 1.530(7)
C12 C14 1.534(7)
C12 C15 1.537(7)
C12 Si1 1.907(5)
C13 H13A 0.9800
C13 H13B 0.9800
C13 H13C 0.9800
C14 H14A 0.9800
C14 H14B 0.9800
C14 H14C 0.9800
C15 H15A 0.9800
C15 H15B 0.9800
C15 H15C 0.9800
C16 Si2 1.856(5)
C16 H16A 0.9800
C16 H16B 0.9800
C16 H16C 0.9800
C17 Si2 1.863(5)
C17 H17A 0.9800
C17 H17B 0.9800
C17 H17C 0.9800
C18 C21 1.530(7)
C18 C19 1.538(7)
C18 C20 1.544(7)
C18 Si2 1.924(5)
C19 H19A 0.9800
C19 H19B 0.9800
C19 H19C 0.9800
C20 H20A 0.9800
C20 H20B 0.9800
C20 H20C 0.9800
C21 H21A 0.9800
C21 H21B 0.9800
C21 H21C 0.9800
C22 N6 1.289(6)
C22 N4 1.374(7)
C22 S 1.773(5)
C23 C28 1.386(7)
C23 C24 1.401(7)
C23 N5 1.406(6)
C24 C25 1.385(7)
C24 H24 0.9500
C25 C26 1.380(8)
C25 H25 0.9500
C26 C27 1.392(8)
C26 H26 0.9500
C27 C28 1.376(8)
C27 H27 0.9500
C28 H28 0.9500
C29 C34 1.389(7)
C29 C30 1.395(7)
C29 N5 1.405(6)
C30 C31 1.391(7)
C30 H30 0.9500
C31 C32 1.384(8)
C31 H31 0.9500
C32 C33 1.377(9)
C32 H32 0.9500
C33 C34 1.393(8)
C33 H33 0.9500
C34 H34 0.9500
C35 C40 1.395(7)
C35 C36 1.395(7)
C35 N6 1.409(7)
C36 C37 1.385(8)
C36 H36 0.9500
C37 C38 1.371(8)
C37 H37 0.9500
C38 C39 1.387(9)
C38 H38 0.9500
C39 C40 1.386(8)
C39 H39 0.9500
C40 H40 0.9500
C41 N7 1.336(6)
C41 C42 1.386(8)
C41 H41 0.9500
C42 C43 1.369(8)
C42 H42 0.9500
C43 C44 1.380(8)
C43 H43 0.9500
C44 C45 1.376(8)
C44 H44 0.9500
C45 N7 1.341(7)
C45 H45 0.9500
C51 C52 1.390(8)
C51 C56 1.402(8)
C51 C57 1.493(8)
C52 C53 1.388(8)
C52 H52 0.9500
C53 C54 1.380(9)
C53 H53 0.9500
C54 C55 1.378(9)
C54 H54 0.9500
C55 C56 1.375(9)
C55 H55 0.9500
C56 H56 0.9500
C57 H57A 0.9800
C57 H57B 0.9800
C57 H57C 0.9800
N1 Si1 1.744(4)
N1 Zr 2.076(4)
N2 Si2 1.736(4)
N2 Zr 2.067(4)
N3 Zr 2.386(4)
N4 N5 1.428(5)
N4 Zr 2.218(4)
N7 Zr 2.416(4)
S Zr 2.5444(14)

loop_
_geom_torsion_atom_site_label_1
_geom_torsion_atom_site_label_2
_geom_torsion_atom_site_label_3
_geom_torsion_atom_site_label_4
_geom_torsion
N1 C1 C2 C5 -41.5(6)
N1 C1 C2 C4 -164.1(4)
N1 C1 C2 C3 82.6(5)
C5 C2 C3 N2 51.6(6)
C4 C2 C3 N2 173.2(4)
C1 C2 C3 N2 -72.8(6)
C4 C2 C5 N3 -178.8(4)
C3 C2 C5 N3 -62.4(5)
C1 C2 C5 N3 63.0(6)
C4 C2 C5 C6 1.9(7)
C3 C2 C5 C6 118.3(5)
C1 C2 C5 C6 -116.3(5)
N3 C5 C6 C7 -1.6(7)
C2 C5 C6 C7 177.7(5)
C5 C6 C7 C8 2.0(8)
C6 C7 C8 C9 -1.2(8)
C7 C8 C9 N3 -0.2(8)
C28 C23 C24 C25 -0.5(7)
N5 C23 C24 C25 177.4(5)
C23 C24 C25 C26 -0.2(8)
C24 C25 C26 C27 0.5(8)
C25 C26 C27 C28 -0.1(8)
C26 C27 C28 C23 -0.6(8)
C24 C23 C28 C27 0.8(8)
N5 C23 C28 C27 -177.1(5)
C34 C29 C30 C31 -0.3(8)
N5 C29 C30 C31 -176.5(5)
C29 C30 C31 C32 -0.3(8)
C30 C31 C32 C33 -0.2(8)
C31 C32 C33 C34 1.2(9)
C30 C29 C34 C33 1.3(8)
N5 C29 C34 C33 177.4(5)
C32 C33 C34 C29 -1.8(8)
C40 C35 C36 C37 2.2(8)
N6 C35 C36 C37 178.3(5)
C35 C36 C37 C38 -1.1(8)
C36 C37 C38 C39 -0.4(9)
C37 C38 C39 C40 0.8(9)
C38 C39 C40 C35 0.4(9)
C36 C35 C40 C39 -1.8(8)
N6 C35 C40 C39 -178.0(5)
N7 C41 C42 C43 -0.4(9)
C41 C42 C43 C44 0.4(9)
C42 C43 C44 C45 -1.2(9)
C43 C44 C45 N7 2.1(9)
C56 C51 C52 C53 -0.6(8)
C57 C51 C52 C53 178.8(5)
C51 C52 C53 C54 0.3(9)
C52 C53 C54 C55 0.4(10)
C53 C54 C55 C56 -0.8(11)
C54 C55 C56 C51 0.6(10)
C52 C51 C56 C55 0.2(9)
C57 C51 C56 C55 -179.2(6)
C2 C1 N1 Si1 112.6(4)
C2 C1 N1 Zr -41.7(5)
C2 C3 N2 Si2 -129.6(4)
C2 C3 N2 Zr 28.7(5)
C8 C9 N3 C5 0.7(8)
C8 C9 N3 Zr -176.1(4)
C6 C5 N3 C9 0.2(7)
C2 C5 N3 C9 -179.1(4)
C6 C5 N3 Zr 177.6(4)
C2 C5 N3 Zr -1.8(5)
N6 C22 N4 N5 0.8(7)
S C22 N4 N5 179.8(3)
N6 C22 N4 Zr 179.2(4)
S C22 N4 Zr -1.9(4)
C34 C29 N5 C23 41.4(7)
C30 C29 N5 C23 -142.5(5)
C34 C29 N5 N4 -149.6(5)
C30 C29 N5 N4 26.6(7)
C28 C23 N5 C29 -171.6(5)
C24 C23 N5 C29 10.6(8)
C28 C23 N5 N4 19.5(7)
C24 C23 N5 N4 -158.3(5)
C22 N4 N5 C29 -102.6(5)
Zr N4 N5 C29 79.7(6)
C22 N4 N5 C23 67.2(6)
Zr N4 N5 C23 -110.4(5)
N4 C22 N6 C35 -173.0(5)
S C22 N6 C35 8.3(7)
C40 C35 N6 C22 -125.9(6)
C36 C35 N6 C22 58.0(7)
C42 C41 N7 C45 1.2(8)
C42 C41 N7 Zr -177.8(4)
C44 C45 N7 C41 -2.1(8)
C44 C45 N7 Zr 176.9(4)
N6 C22 S Zr -179.5(5)
N4 C22 S Zr 1.6(3)
C1 N1 Si1 C10 -155.8(4)
Zr N1 Si1 C10 -10.2(4)
C1 N1 Si1 C11 -36.8(4)
Zr N1 Si1 C11 108.9(3)
C1 N1 Si1 C12 83.0(4)
Zr N1 Si1 C12 -131.3(3)
C13 C12 Si1 N1 75.1(4)
C14 C12 Si1 N1 -165.0(3)
C15 C12 Si1 N1 -45.6(4)
C13 C12 Si1 C10 -47.2(4)
C14 C12 Si1 C10 72.7(4)
C15 C12 Si1 C10 -167.8(4)
C13 C12 Si1 C11 -163.3(4)
C14 C12 Si1 C11 -43.4(4)
C15 C12 Si1 C11 76.0(4)
C3 N2 Si2 C16 -171.4(3)
Zr N2 Si2 C16 37.4(4)
C3 N2 Si2 C17 68.1(4)
Zr N2 Si2 C17 -83.1(3)
C3 N2 Si2 C18 -51.7(4)
Zr N2 Si2 C18 157.1(3)
C21 C18 Si2 N2 79.3(4)
C19 C18 Si2 N2 -161.8(3)
C20 C18 Si2 N2 -44.1(4)
C21 C18 Si2 C16 -161.0(4)
C19 C18 Si2 C16 -42.1(4)
C20 C18 Si2 C16 75.6(4)
C21 C18 Si2 C17 -41.6(4)
C19 C18 Si2 C17 77.3(4)
C20 C18 Si2 C17 -165.0(4)
C3 N2 Zr N1 1.9(4)
Si2 N2 Zr N1 154.7(3)
C3 N2 Zr N4 149.3(3)
Si2 N2 Zr N4 -57.9(4)
C3 N2 Zr N3 -66.5(3)
Si2 N2 Zr N3 86.3(3)
C3 N2 Zr N7 79.8(3)
Si2 N2 Zr N7 -127.4(3)
C3 N2 Zr S -139.4(3)
Si2 N2 Zr S 13.4(3)
C1 N1 Zr N2 4.7(3)
Si1 N1 Zr N2 -143.7(3)
C1 N1 Zr N4 -145.1(3)
Si1 N1 Zr N4 66.6(3)
C1 N1 Zr N3 75.0(3)
Si1 N1 Zr N3 -73.4(3)
C1 N1 Zr N7 -73.3(3)
Si1 N1 Zr N7 138.3(3)
C1 N1 Zr S 141.5(3)
Si1 N1 Zr S -6.8(4)
C22 N4 Zr N2 100.4(3)
N5 N4 Zr N2 -81.8(5)
C22 N4 Zr N1 -112.7(3)
N5 N4 Zr N1 65.1(5)
C22 N4 Zr N3 -14.1(4)
N5 N4 Zr N3 163.8(4)
C22 N4 Zr N7 172.5(3)
N5 N4 Zr N7 -9.7(4)
C22 N4 Zr S 1.4(3)
N5 N4 Zr S 179.2(5)
C9 N3 Zr N2 -123.5(5)
C5 N3 Zr N2 59.6(3)
C9 N3 Zr N1 118.0(5)
C5 N3 Zr N1 -58.9(3)
C9 N3 Zr N4 5.1(6)
C5 N3 Zr N4 -171.9(3)
C9 N3 Zr N7 174.7(4)
C5 N3 Zr N7 -2.2(4)
C9 N3 Zr S -9.0(4)
C5 N3 Zr S 174.0(3)
C41 N7 Zr N2 27.5(4)
C45 N7 Zr N2 -151.4(4)
C41 N7 Zr N1 143.0(4)
C45 N7 Zr N1 -35.9(4)
C41 N7 Zr N4 -98.5(4)
C45 N7 Zr N4 82.6(4)
C41 N7 Zr N3 88.2(4)
C45 N7 Zr N3 -90.7(4)
C41 N7 Zr S -86.1(4)
C45 N7 Zr S 95.0(4)
C22 S Zr N2 -118.0(2)
C22 S Zr N1 104.1(2)
C22 S Zr N4 -1.1(2)
C22 S Zr N3 169.06(19)
C22 S Zr N7 -14.6(2)
